data_1553027
loop_
_publ_author_name
'Zhang, Li'
'Wang, Huiqing'
'Yang, Bo'
'Fan, Renhua'

_publ_section_title
;
 Imino exchange reaction in a dearomatization strategy: synthesis of
 N-acyl diarylamines and phenothiazines from two anilines
;
_journal_issue 9
_journal_name_full 'Org. Chem. Front.'
_journal_page_first 1055
_journal_paper_doi 10.1039/C4QO00201F
_journal_volume 1
_journal_year 2014
_chemical_formula_sum 'C22 H18 F3 N O'
_chemical_formula_weight 369.37
_space_group_crystal_system monoclinic
_space_group_IT_number 14
_space_group_name_Hall '-P 2ybc'
_space_group_name_H-M_alt 'P 1 21/c 1'
_atom_sites_solution_hydrogens geom
_audit_creation_method SHELXL-2013
_cell_angle_alpha 90
_cell_angle_beta 100.921(6)
_cell_angle_gamma 90
_cell_formula_units_Z 4
_cell_length_a 9.398(4)
_cell_length_b 10.644(4)
_cell_length_c 18.906(8)
_cell_measurement_reflns_used 851
_cell_measurement_temperature 293(2)
_cell_measurement_theta_max 25.362
_cell_measurement_theta_min 2.207
_cell_volume 1857.0(13)
_computing_cell_refinement 'Bruker SMART'
_computing_data_collection 'Bruker SMART'
_computing_data_reduction 'Bruker SHELXTL'
_computing_molecular_graphics 'Bruker SHELXTL'
_computing_publication_material 'Bruker SHELXTL'
_computing_structure_refinement 'SHELXL-2013 (Sheldrick, 2013)'
_computing_structure_solution 'Bruker SHELXTL'
_diffrn_ambient_temperature 293(2)
_diffrn_measured_fraction_theta_full 0.999
_diffrn_measured_fraction_theta_max 0.987
_diffrn_measurement_device_type 'CCD area detector'
_diffrn_measurement_method 'phi and omega scans'
_diffrn_radiation_type MoK\a
_diffrn_radiation_wavelength 0.71073
_diffrn_reflns_av_R_equivalents 0.0758
_diffrn_reflns_av_unetI/netI 0.0687
_diffrn_reflns_Laue_measured_fraction_full 0.999
_diffrn_reflns_Laue_measured_fraction_max 0.987
_diffrn_reflns_limit_h_max 12
_diffrn_reflns_limit_h_min -11
_diffrn_reflns_limit_k_max 13
_diffrn_reflns_limit_k_min -13
_diffrn_reflns_limit_l_max 24
_diffrn_reflns_limit_l_min -14
_diffrn_reflns_number 8845
_diffrn_reflns_point_group_measured_fraction_full 0.999
_diffrn_reflns_point_group_measured_fraction_max 0.987
_diffrn_reflns_theta_full 25.242
_diffrn_reflns_theta_max 26.996
_diffrn_reflns_theta_min 2.194
_exptl_absorpt_coefficient_mu 0.101
_exptl_absorpt_correction_T_max 1.000
_exptl_absorpt_correction_T_min 0.294
_exptl_absorpt_correction_type multi-scan
_exptl_absorpt_process_details sadabs
_exptl_crystal_colour colorless
_exptl_crystal_density_diffrn 1.321
_exptl_crystal_description block
_exptl_crystal_F_000 768
_exptl_crystal_size_max 0.250
_exptl_crystal_size_mid 0.200
_exptl_crystal_size_min 0.180
_refine_diff_density_max 0.192
_refine_diff_density_min -0.255
_refine_diff_density_rms 0.046
_refine_ls_extinction_method none
_refine_ls_goodness_of_fit_ref 0.909
_refine_ls_hydrogen_treatment constr
_refine_ls_matrix_type full
_refine_ls_number_parameters 274
_refine_ls_number_reflns 3993
_refine_ls_number_restraints 42
_refine_ls_restrained_S_all 0.917
_refine_ls_R_factor_all 0.1096
_refine_ls_R_factor_gt 0.0616
_refine_ls_shift/su_max 0.007
_refine_ls_shift/su_mean 0.001
_refine_ls_structure_factor_coef Fsqd
_refine_ls_weighting_details
; 
 w=1/[\s^2^(Fo^2^)+(0.0921P)^2^] 
 where P=(Fo^2^+2Fc^2^)/3 
;
_refine_ls_weighting_scheme calc
_refine_ls_wR_factor_gt 0.1495
_refine_ls_wR_factor_ref 0.1720
_reflns_Friedel_coverage 0.000
_reflns_number_gt 2193
_reflns_number_total 3993
_reflns_threshold_expression 'I > 2\s(I)'
_cod_data_source_file c4qo00201f2.cif
_cod_data_source_block a31224a
_cod_original_cell_volume 1857.1(13)
_cod_original_sg_symbol_H-M 'P 21/c'
_cod_database_code 1553027
_shelx_space_group_comment
; 
The symmetry employed for this shelxl refinement is uniquely defined 
by the following loop, which should always be used as a source of 
symmetry information in preference to the above space-group names. 
They are only intended as comments. 
;
_shelx_estimated_absorpt_t_min 0.975
_shelx_estimated_absorpt_t_max 0.982
_shelxl_version_number 2013-2

loop_
_space_group_symop_operation_xyz
'x, y, z'
'-x, y+1/2, -z+1/2'
'-x, -y, -z'
'x, -y-1/2, z-1/2'

loop_
_atom_site_label
_atom_site_type_symbol
_atom_site_fract_x
_atom_site_fract_y
_atom_site_fract_z
_atom_site_U_iso_or_equiv
_atom_site_adp_type
_atom_site_occupancy
_atom_site_site_symmetry_order
_atom_site_calc_flag
_atom_site_refinement_flags_posn
_atom_site_refinement_flags_adp
_atom_site_refinement_flags_occupancy
_atom_site_disorder_assembly
_atom_site_disorder_group
N1 N 0.49598(17) 0.43058(17) 0.15467(9) 0.0537(5) Uani 1 1 d . . . . .
O1 O 0.32366(17) 0.37626(16) 0.06093(9) 0.0723(5) Uani 1 1 d . . . . .
F1 F -0.054(3) 0.813(3) 0.2380(9) 0.216(11) Uani 0.349(17) 1 d . U P A 1
F2 F -0.1799(12) 0.7576(12) 0.1511(11) 0.126(6) Uani 0.349(17) 1 d . U P A 1
F3 F -0.044(2) 0.8909(13) 0.1389(17) 0.161(7) Uani 0.349(17) 1 d . U P A 1
F1' F -0.1053(8) 0.7609(6) 0.2329(6) 0.132(3) Uani 0.651(17) 1 d D U P A 2
F2' F 0.0009(7) 0.9053(5) 0.1943(8) 0.135(3) Uani 0.651(17) 1 d D U P A 2
F3' F -0.1595(13) 0.8016(16) 0.1218(6) 0.207(6) Uani 0.651(17) 1 d D U P A 2
C1 C 0.3612(2) 0.43634(19) 0.11520(13) 0.0549(5) Uani 1 1 d . . . . .
C2 C 0.2578(2) 0.5274(2) 0.13751(11) 0.0524(5) Uani 1 1 d . . . . .
C3 C 0.2965(2) 0.6496(2) 0.15145(12) 0.0597(6) Uani 1 1 d . . . . .
H3 H 0.3919 0.6744 0.1530 0.072 Uiso 1 1 calc R U . . .
C4 C 0.1956(2) 0.7361(2) 0.16315(13) 0.0636(6) Uani 1 1 d . . . . .
H4 H 0.2221 0.8197 0.1716 0.076 Uiso 1 1 calc R U . . .
C5 C 0.0580(2) 0.7000(2) 0.16235(13) 0.0660(6) Uani 1 1 d . . . . .
C6 C 0.0189(3) 0.5787(3) 0.14916(17) 0.0845(9) Uani 1 1 d . . . . .
H6 H -0.0762 0.5541 0.1488 0.101 Uiso 1 1 calc R U . . .
C7 C 0.1184(3) 0.4919(2) 0.13628(16) 0.0761(8) Uani 1 1 d . . . . .
H7 H 0.0906 0.4089 0.1267 0.091 Uiso 1 1 calc R U . . .
C8 C -0.0512(4) 0.7925(3) 0.1753(2) 0.0943(10) Uani 1 1 d D . . . .
C9 C 0.5304(2) 0.46563(19) 0.22846(11) 0.0500(5) Uani 1 1 d . . . . .
C10 C 0.6418(2) 0.5477(2) 0.25154(12) 0.0562(5) Uani 1 1 d . . . . .
H10 H 0.6922 0.5829 0.2186 0.067 Uiso 1 1 calc R U . . .
C11 C 0.6787(2) 0.5776(2) 0.32231(12) 0.0587(6) Uani 1 1 d . . . . .
H11 H 0.7554 0.6327 0.3371 0.070 Uiso 1 1 calc R U . . .
C12 C 0.6066(2) 0.5294(2) 0.37280(12) 0.0567(6) Uani 1 1 d . . . . .
C13 C 0.4948(2) 0.4481(2) 0.34835(12) 0.0593(6) Uani 1 1 d . . . . .
H13 H 0.4433 0.4139 0.3811 0.071 Uiso 1 1 calc R U . . .
C14 C 0.4571(2) 0.4161(2) 0.27759(12) 0.0555(5) Uani 1 1 d . . . . .
H14 H 0.3811 0.3603 0.2627 0.067 Uiso 1 1 calc R U . . .
C15 C 0.6473(3) 0.5635(3) 0.45033(13) 0.0805(8) Uani 1 1 d . . . . .
H15A H 0.7468 0.5897 0.4608 0.121 Uiso 1 1 calc R U . . .
H15B H 0.6346 0.4919 0.4794 0.121 Uiso 1 1 calc R U . . .
H15C H 0.5867 0.6310 0.4608 0.121 Uiso 1 1 calc R U . . .
C16 C 0.6064(2) 0.3664(2) 0.12603(12) 0.0533(5) Uani 1 1 d . . . . .
C17 C 0.6613(2) 0.4193(2) 0.07160(13) 0.0670(6) Uani 1 1 d . . . . .
H17 H 0.6264 0.4962 0.0524 0.080 Uiso 1 1 calc R U . . .
C18 C 0.7689(3) 0.3581(3) 0.04524(13) 0.0741(7) Uani 1 1 d . . . . .
H18 H 0.8059 0.3941 0.0077 0.089 Uiso 1 1 calc R U . . .
C19 C 0.8225(2) 0.2460(3) 0.07267(13) 0.0666(7) Uani 1 1 d . . . . .
C20 C 0.7658(3) 0.1953(2) 0.12755(14) 0.0720(7) Uani 1 1 d . . . . .
H20 H 0.8011 0.1188 0.1473 0.086 Uiso 1 1 calc R U . . .
C21 C 0.6584(2) 0.2543(2) 0.15394(13) 0.0644(6) Uani 1 1 d . . . . .
H21 H 0.6206 0.2178 0.1911 0.077 Uiso 1 1 calc R U . . .
C22 C 0.9389(3) 0.1795(3) 0.04322(17) 0.0974(10) Uani 1 1 d . . . . .
H22A H 0.9837 0.1177 0.0773 0.146 Uiso 1 1 calc R U . . .
H22B H 1.0104 0.2391 0.0347 0.146 Uiso 1 1 calc R U . . .
H22C H 0.8972 0.1389 -0.0012 0.146 Uiso 1 1 calc R U . . .

loop_
_atom_site_aniso_label
_atom_site_aniso_U_11
_atom_site_aniso_U_22
_atom_site_aniso_U_33
_atom_site_aniso_U_23
_atom_site_aniso_U_13
_atom_site_aniso_U_12
N1 0.0480(10) 0.0561(11) 0.0581(11) -0.0056(8) 0.0129(8) 0.0029(8)
O1 0.0685(10) 0.0623(11) 0.0825(12) -0.0206(9) 0.0048(8) 0.0047(8)
F1 0.28(2) 0.22(2) 0.155(11) -0.055(13) 0.051(11) 0.127(16)
F2 0.063(5) 0.103(6) 0.223(18) 0.003(7) 0.057(8) 0.031(4)
F3 0.177(11) 0.061(6) 0.272(19) 0.035(8) 0.115(12) 0.069(6)
F1' 0.129(4) 0.095(3) 0.209(8) -0.019(3) 0.123(5) 0.002(2)
F2' 0.123(3) 0.055(2) 0.252(8) -0.034(4) 0.101(4) 0.004(2)
F3' 0.163(8) 0.247(14) 0.184(7) -0.045(7) -0.035(6) 0.133(9)
C1 0.0556(13) 0.0396(13) 0.0698(15) -0.0052(11) 0.0132(11) -0.0016(9)
C2 0.0507(11) 0.0460(13) 0.0616(13) -0.0012(10) 0.0135(10) 0.0009(9)
C3 0.0525(12) 0.0486(14) 0.0782(16) -0.0069(11) 0.0129(11) -0.0034(10)
C4 0.0674(14) 0.0423(13) 0.0829(17) -0.0053(11) 0.0186(12) 0.0024(10)
C5 0.0610(14) 0.0562(16) 0.0862(18) 0.0016(12) 0.0275(12) 0.0085(11)
C6 0.0572(14) 0.0639(18) 0.141(3) -0.0079(16) 0.0398(15) -0.0037(12)
C7 0.0616(15) 0.0436(14) 0.126(2) -0.0084(13) 0.0258(14) -0.0070(10)
C8 0.081(2) 0.075(3) 0.136(3) -0.007(2) 0.044(2) 0.0183(17)
C9 0.0489(11) 0.0436(12) 0.0589(13) -0.0021(9) 0.0138(10) 0.0038(9)
C10 0.0543(12) 0.0540(14) 0.0628(14) 0.0024(10) 0.0174(10) -0.0055(10)
C11 0.0552(12) 0.0535(14) 0.0675(15) -0.0035(11) 0.0119(11) -0.0062(10)
C12 0.0617(13) 0.0511(13) 0.0596(14) -0.0004(10) 0.0174(10) 0.0032(10)
C13 0.0637(13) 0.0562(14) 0.0639(15) 0.0025(11) 0.0268(11) -0.0027(11)
C14 0.0522(12) 0.0457(12) 0.0718(15) -0.0023(11) 0.0196(11) -0.0057(9)
C15 0.0965(19) 0.079(2) 0.0670(16) -0.0028(14) 0.0177(14) -0.0052(14)
C16 0.0505(11) 0.0524(14) 0.0580(13) -0.0038(10) 0.0129(10) 0.0027(9)
C17 0.0650(14) 0.0737(17) 0.0656(15) 0.0101(13) 0.0206(12) 0.0134(12)
C18 0.0675(15) 0.099(2) 0.0598(15) 0.0017(14) 0.0233(12) 0.0046(14)
C19 0.0531(13) 0.0784(18) 0.0684(16) -0.0181(13) 0.0122(11) 0.0063(12)
C20 0.0725(15) 0.0593(16) 0.0856(18) -0.0034(13) 0.0187(13) 0.0124(12)
C21 0.0698(15) 0.0543(14) 0.0736(15) 0.0014(12) 0.0251(12) 0.0029(11)
C22 0.0705(17) 0.125(3) 0.102(2) -0.0341(19) 0.0276(15) 0.0137(17)

loop_
_atom_type_symbol
_atom_type_description
_atom_type_scat_dispersion_real
_atom_type_scat_dispersion_imag
_atom_type_scat_source
C C 0.0033 0.0016 'International Tables Vol C Tables 4.2.6.8 and 6.1.1.4'
H H 0.0000 0.0000 'International Tables Vol C Tables 4.2.6.8 and 6.1.1.4'
N N 0.0061 0.0033 'International Tables Vol C Tables 4.2.6.8 and 6.1.1.4'
O O 0.0106 0.0060 'International Tables Vol C Tables 4.2.6.8 and 6.1.1.4'
F F 0.0171 0.0103 'International Tables Vol C Tables 4.2.6.8 and 6.1.1.4'

loop_
_geom_angle_atom_site_label_1
_geom_angle_atom_site_label_2
_geom_angle_atom_site_label_3
_geom_angle
C1 N1 C9 123.28(17)
C1 N1 C16 119.07(17)
C9 N1 C16 116.75(16)
O1 C1 N1 122.86(19)
O1 C1 C2 119.03(19)
N1 C1 C2 117.99(19)
C7 C2 C3 119.2(2)
C7 C2 C1 119.6(2)
C3 C2 C1 120.77(19)
C2 C3 C4 120.4(2)
C5 C4 C3 119.9(2)
C4 C5 C6 120.1(2)
C4 C5 C8 120.3(3)
C6 C5 C8 119.6(2)
C5 C6 C7 120.4(2)
C2 C7 C6 119.9(2)
F3 C8 F1 113.6(11)
F3 C8 F2 101.0(12)
F1 C8 F2 102.1(15)
F3' C8 F1' 107.0(8)
F3' C8 F2' 109.9(6)
F1' C8 F2' 100.8(6)
F3 C8 C5 110.7(6)
F1 C8 C5 115.2(8)
F2 C8 C5 113.0(7)
F3' C8 C5 112.9(5)
F1' C8 C5 110.6(4)
F2' C8 C5 114.7(3)
C14 C9 C10 119.0(2)
C14 C9 N1 121.11(19)
C10 C9 N1 119.9(2)
C11 C10 C9 120.1(2)
C10 C11 C12 122.1(2)
C11 C12 C13 116.7(2)
C11 C12 C15 121.7(2)
C13 C12 C15 121.6(2)
C14 C13 C12 122.0(2)
C13 C14 C9 120.1(2)
C17 C16 C21 119.9(2)
C17 C16 N1 119.7(2)
C21 C16 N1 120.4(2)
C16 C17 C18 119.3(2)
C19 C18 C17 121.6(2)
C18 C19 C20 117.9(2)
C18 C19 C22 121.2(3)
C20 C19 C22 120.9(3)
C21 C20 C19 121.3(2)
C16 C21 C20 120.0(2)

loop_
_geom_bond_atom_site_label_1
_geom_bond_atom_site_label_2
_geom_bond_distance
N1 C1 1.344(3)
N1 C9 1.421(3)
N1 C16 1.432(3)
O1 C1 1.204(2)
F1 C8 1.210(16)
F2 C8 1.265(14)
F3 C8 1.261(12)
F1' C8 1.330(8)
F2' C8 1.320(6)
F3' C8 1.296(8)
C1 C2 1.489(3)
C2 C7 1.360(3)
C2 C3 1.363(3)
C3 C4 1.369(3)
C4 C5 1.346(3)
C5 C6 1.353(3)
C5 C8 1.476(4)
C6 C7 1.368(3)
C9 C14 1.363(3)
C9 C10 1.369(3)
C10 C11 1.355(3)
C11 C12 1.371(3)
C12 C13 1.371(3)
C12 C15 1.488(3)
C13 C14 1.361(3)
C16 C17 1.358(3)
C16 C21 1.358(3)
C17 C18 1.374(3)
C18 C19 1.359(4)
C19 C20 1.365(4)
C19 C22 1.496(3)
C20 C21 1.361(3)

loop_
_geom_torsion_atom_site_label_1
_geom_torsion_atom_site_label_2
_geom_torsion_atom_site_label_3
_geom_torsion_atom_site_label_4
_geom_torsion
C9 N1 C1 O1 -158.6(2)
C16 N1 C1 O1 10.1(3)
C9 N1 C1 C2 25.4(3)
C16 N1 C1 C2 -165.9(2)
O1 C1 C2 C7 46.1(3)
N1 C1 C2 C7 -137.8(2)
O1 C1 C2 C3 -126.6(2)
N1 C1 C2 C3 49.5(3)
C7 C2 C3 C4 -0.8(4)
C1 C2 C3 C4 171.8(2)
C2 C3 C4 C5 1.3(4)
C3 C4 C5 C6 -0.8(4)
C3 C4 C5 C8 179.7(3)
C4 C5 C6 C7 -0.2(4)
C8 C5 C6 C7 179.3(3)
C3 C2 C7 C6 -0.2(4)
C1 C2 C7 C6 -173.0(3)
C5 C6 C7 C2 0.7(4)
C4 C5 C8 F3 46.3(17)
C6 C5 C8 F3 -133.3(17)
C4 C5 C8 F1 -84(2)
C6 C5 C8 F1 96(2)
C4 C5 C8 F2 158.8(9)
C6 C5 C8 F2 -20.7(10)
C4 C5 C8 F3' 120.4(11)
C6 C5 C8 F3' -59.1(11)
C4 C5 C8 F1' -119.7(6)
C6 C5 C8 F1' 60.7(6)
C4 C5 C8 F2' -6.6(9)
C6 C5 C8 F2' 173.9(8)
C1 N1 C9 C14 52.8(3)
C16 N1 C9 C14 -116.1(2)
C1 N1 C9 C10 -129.1(2)
C16 N1 C9 C10 61.9(3)
C14 C9 C10 C11 0.6(3)
N1 C9 C10 C11 -177.46(19)
C9 C10 C11 C12 -0.8(3)
C10 C11 C12 C13 0.3(3)
C10 C11 C12 C15 -179.6(2)
C11 C12 C13 C14 0.3(3)
C15 C12 C13 C14 -179.8(2)
C12 C13 C14 C9 -0.4(3)
C10 C9 C14 C13 -0.1(3)
N1 C9 C14 C13 178.01(19)
C1 N1 C16 C17 72.6(3)
C9 N1 C16 C17 -118.0(2)
C1 N1 C16 C21 -108.7(2)
C9 N1 C16 C21 60.7(3)
C21 C16 C17 C18 0.3(4)
N1 C16 C17 C18 178.9(2)
C16 C17 C18 C19 -0.5(4)
C17 C18 C19 C20 0.2(4)
C17 C18 C19 C22 179.5(2)
C18 C19 C20 C21 0.3(4)
C22 C19 C20 C21 -179.0(2)
C17 C16 C21 C20 0.2(4)
N1 C16 C21 C20 -178.5(2)
C19 C20 C21 C16 -0.5(4)
